data_4501287
loop_
_publ_author_name
'Mouchaham, Georges'
'Roques, Nans'
'Brand\`es, St\'ephane'
'Duhayon, Carine'
'Sutter, Jean-Pascal'

_publ_section_title
;
 Self-Assembly of Zr(C2O4)44--Metallotectons and Bisimidazolium Cations:
 Influence of the Dication on H-Bonded Framework Dimensionality and
 Material Potential Porosity
;
_journal_issue 12
_journal_name_full 'Crystal Growth &amp; Design'
_journal_page_first 5424
_journal_paper_doi 10.1021/cg201008v
_journal_volume 11
_journal_year 2011
_chemical_formula_sum 'C16 H12 N4 O8 Zr0.5'
_chemical_formula_weight 433.91
_chemical_name_systematic
;
?
;
_space_group_IT_number 30
_symmetry_cell_setting orthorhombic
_symmetry_space_group_name_Hall 'P 2 -2bc'
_symmetry_space_group_name_H-M 'P n c 2'
_atom_sites_solution_hydrogens geom
_atom_sites_solution_primary direct
_atom_sites_solution_secondary difmap
_audit_creation_method SHELXL-97
_cell_angle_alpha 90.00
_cell_angle_beta 90.00
_cell_angle_gamma 90.00
_cell_formula_units_Z 4
_cell_length_a 10.699(3)
_cell_length_b 16.784(6)
_cell_length_c 10.022(3)
_cell_measurement_reflns_used 22943
_cell_measurement_temperature 373(2)
_cell_measurement_theta_max 21.97
_cell_measurement_theta_min 1.00
_cell_volume 1799.7(10)
_computing_cell_refinement 'DENZO-SMN (Otwinowski & Minor, 1997)'
_computing_data_collection 'KappaCCD Server Software (Nonius, 1997)'
_computing_data_reduction DENZO-SMN
_computing_molecular_graphics 'ORTEP-3 (Farrugia, 1997) and Mercury (CCDC)'
_computing_publication_material 'shelxl-97 (Sheldrick, 1997)'
_computing_structure_refinement 'SHELXL-97 (Sheldrick, 1997)'
_computing_structure_solution 'Shelxs-97 (Sheldrick, 1990)'
_diffrn_ambient_temperature 373(2)
_diffrn_measured_fraction_theta_full 0.983
_diffrn_measured_fraction_theta_max 0.983
_diffrn_measurement_device_type 'Nonius KappaCCD'
_diffrn_measurement_method '\f scans, and \w scans with \k'
_diffrn_radiation_monochromator graphite
_diffrn_radiation_source 'fine-focus sealed tube'
_diffrn_radiation_type MoK\a
_diffrn_radiation_wavelength 0.71073
_diffrn_reflns_av_R_equivalents 0.0860
_diffrn_reflns_av_sigmaI/netI 0.0657
_diffrn_reflns_limit_h_max 9
_diffrn_reflns_limit_h_min -11
_diffrn_reflns_limit_k_max 17
_diffrn_reflns_limit_k_min -17
_diffrn_reflns_limit_l_max 10
_diffrn_reflns_limit_l_min -10
_diffrn_reflns_number 6798
_diffrn_reflns_theta_full 21.95
_diffrn_reflns_theta_max 21.95
_diffrn_reflns_theta_min 3.04
_exptl_absorpt_coefficient_mu 0.392
_exptl_absorpt_correction_T_max 0.969
_exptl_absorpt_correction_T_min 0.924
_exptl_absorpt_correction_type empirical
_exptl_absorpt_process_details scalepack
_exptl_crystal_colour white
_exptl_crystal_density_diffrn 1.601
_exptl_crystal_density_method 'not measured'
_exptl_crystal_description prism
_exptl_crystal_F_000 880
_exptl_crystal_size_max 0.2
_exptl_crystal_size_mid 0.1
_exptl_crystal_size_min 0.08
_refine_diff_density_max 0.737
_refine_diff_density_min -0.738
_refine_diff_density_rms 0.076
_refine_ls_abs_structure_details 'Flack H D (1983), Acta Cryst. A39, 876-881'
_refine_ls_abs_structure_Flack -0.01(11)
_refine_ls_extinction_method none
_refine_ls_goodness_of_fit_ref 1.012
_refine_ls_hydrogen_treatment constr
_refine_ls_matrix_type full
_refine_ls_number_parameters 258
_refine_ls_number_reflns 2186
_refine_ls_number_restraints 1
_refine_ls_restrained_S_all 1.012
_refine_ls_R_factor_all 0.0740
_refine_ls_R_factor_gt 0.0551
_refine_ls_shift/su_max 0.000
_refine_ls_shift/su_mean 0.000
_refine_ls_structure_factor_coef Fsqd
_refine_ls_weighting_details 'calc w=1/[\s^2^(Fo^2^)+(0.0974P)^2^+0.0000P] where P=(Fo^2^+2Fc^2^)/3'
_refine_ls_weighting_scheme calc
_refine_ls_wR_factor_gt 0.1359
_refine_ls_wR_factor_ref 0.1510
_reflns_number_gt 1700
_reflns_number_total 2186
_reflns_threshold_expression >2sigma(I)
_cod_data_source_file cg201008v_si_003.cif
_cod_data_source_block Compound1_373K
_cod_depositor_comments
;
The following automatic conversions were performed:

'_symmetry_cell_setting' value 'Orthorhombic' changed to
'orthorhombic' according to
/home/saulius/struct/CIF-dictionaries/cif_core.dic dictionary named
'cif_core.dic' version 2.4.1 from 2010-06-29.

Automatic conversion script
Id: cif_fix_values 1715 2011-07-08 13:25:40Z adriana 
;
_cod_original_sg_symbol_H-M Pnc2
_cod_original_formula_sum 'C16 H12 N4 O8 Zr0.50'
_cod_database_code 4501287

loop_
_symmetry_equiv_pos_as_xyz
'x, y, z'
'-x, -y, z'
'-x, y+1/2, z+1/2'
'x, -y+1/2, z+1/2'

loop_
_atom_site_label
_atom_site_type_symbol
_atom_site_fract_x
_atom_site_fract_y
_atom_site_fract_z
_atom_site_U_iso_or_equiv
_atom_site_adp_type
_atom_site_occupancy
_atom_site_symmetry_multiplicity
_atom_site_calc_flag
_atom_site_refinement_flags
Zr01 Zr 0.0000 1.0000 -0.00078(19) 0.0629(4) Uani 1 2 d S
O002 O -0.0157(6) 0.8767(3) 0.0808(6) 0.0762(16) Uani 1 1 d .
O003 O -0.1327(7) 0.9977(3) 0.1663(7) 0.091(2) Uani 1 1 d .
O004 O -0.0980(7) 0.7956(3) 0.2327(7) 0.097(2) Uani 1 1 d .
O005 O -0.0907(6) 0.9337(3) -0.1578(7) 0.0792(17) Uani 1 1 d .
O006 O -0.2182(8) 0.9300(4) 0.3317(9) 0.109(3) Uani 1 1 d .
N02 N 0.1834(7) 0.8245(4) 0.4299(7) 0.0731(19) Uani 1 1 d .
O008 O -0.1624(6) 1.0662(3) -0.0688(8) 0.0879(18) Uani 1 1 d .
O009 O -0.2403(9) 0.9262(5) -0.3103(9) 0.117(3) Uani 1 1 d .
N03 N 0.0396(9) 0.8023(5) 0.5738(9) 0.093(3) Uani 1 1 d .
H03 H -0.0122 0.7777 0.6248 0.112 Uiso 1 1 calc R
C01 C 0.6226(10) 0.6977(6) 0.0364(11) 0.090(3) Uani 1 1 d .
H01 H 0.6036 0.6498 0.0783 0.108 Uiso 1 1 calc R
O012 O -0.3505(8) 1.0550(5) -0.1618(13) 0.147(4) Uani 1 1 d .
N01 N 0.5664(7) 0.7689(4) 0.0597(8) 0.077(2) Uani 1 1 d .
N014 N 0.7061(8) 0.7082(5) -0.0530(8) 0.087(2) Uani 1 1 d .
H014 H 0.7519 0.6705 -0.0843 0.105 Uiso 1 1 calc R
C03 C -0.0848(9) 0.8623(5) 0.1792(10) 0.074(2) Uani 1 1 d .
C016 C 0.2807(8) 0.8114(5) 0.3326(9) 0.074(2) Uani 1 1 d .
C017 C 0.1485(10) 0.8961(6) 0.4848(14) 0.105(4) Uani 1 1 d .
H017 H 0.1832 0.9454 0.4645 0.126 Uiso 1 1 calc R
C018 C -0.1870(11) 0.9573(6) -0.2135(10) 0.076(3) Uani 1 1 d .
C019 C 0.0587(13) 0.8836(6) 0.5700(12) 0.107(3) Uani 1 1 d .
H019 H 0.0158 0.9219 0.6189 0.128 Uiso 1 1 calc R
C020 C 0.1138(8) 0.7694(5) 0.4868(12) 0.083(2) Uani 1 1 d .
H020 H 0.1171 0.7152 0.4677 0.099 Uiso 1 1 calc R
C021 C 0.4675(9) 0.7830(6) 0.1516(10) 0.079(3) Uani 1 1 d .
C022 C -0.2439(12) 1.0334(6) -0.1459(11) 0.090(3) Uani 1 1 d .
C023 C -0.1521(11) 0.9347(5) 0.2354(11) 0.084(3) Uani 1 1 d .
C024 C 0.6252(11) 0.8228(6) -0.0163(15) 0.123(5) Uani 1 1 d .
H024 H 0.6089 0.8772 -0.0174 0.148 Uiso 1 1 calc R
C025 C 0.3178(11) 0.7360(6) 0.3057(13) 0.115(5) Uani 1 1 d .
H025 H 0.2789 0.6931 0.3474 0.138 Uiso 1 1 calc R
C026 C 0.3332(15) 0.8705(6) 0.2667(15) 0.164(8) Uani 1 1 d .
H026 H 0.3082 0.9226 0.2836 0.197 Uiso 1 1 calc R
C027 C 0.4244(15) 0.8560(7) 0.1734(19) 0.165(8) Uani 1 1 d .
H027 H 0.4567 0.8983 0.1244 0.198 Uiso 1 1 calc R
C028 C 0.7145(12) 0.7840(6) -0.0929(13) 0.114(4) Uani 1 1 d .
H028 H 0.7676 0.8056 -0.1568 0.136 Uiso 1 1 calc R
C029 C 0.4139(12) 0.7230(6) 0.2160(13) 0.117(5) Uani 1 1 d .
H029 H 0.4414 0.6712 0.2005 0.141 Uiso 1 1 calc R

loop_
_atom_site_aniso_label
_atom_site_aniso_U_11
_atom_site_aniso_U_22
_atom_site_aniso_U_33
_atom_site_aniso_U_23
_atom_site_aniso_U_13
_atom_site_aniso_U_12
Zr01 0.0750(6) 0.0382(5) 0.0753(6) 0.000 0.000 -0.0019(5)
O002 0.101(4) 0.046(3) 0.081(3) -0.005(3) 0.019(4) 0.000(3)
O003 0.122(6) 0.039(3) 0.114(5) 0.004(3) 0.054(4) 0.011(3)
O004 0.138(6) 0.042(3) 0.112(5) 0.013(3) 0.051(5) 0.009(3)
O005 0.094(5) 0.050(4) 0.094(4) -0.016(3) -0.007(4) -0.005(3)
O006 0.146(7) 0.055(4) 0.125(6) -0.004(4) 0.069(6) -0.001(4)
N02 0.082(5) 0.056(4) 0.081(4) 0.006(4) 0.014(4) 0.006(4)
O008 0.090(4) 0.063(4) 0.111(4) -0.024(3) -0.025(4) 0.010(3)
O009 0.142(7) 0.091(5) 0.118(6) -0.026(5) -0.045(6) -0.010(5)
N03 0.113(7) 0.064(5) 0.103(5) 0.007(5) 0.034(5) 0.001(4)
C01 0.098(7) 0.064(6) 0.107(8) 0.017(5) 0.038(7) 0.016(5)
O012 0.101(6) 0.089(5) 0.250(11) -0.040(6) -0.074(7) 0.015(4)
N01 0.076(5) 0.059(4) 0.096(5) 0.002(4) 0.018(4) 0.011(4)
N014 0.087(6) 0.070(5) 0.105(6) -0.003(4) 0.013(5) 0.014(4)
C03 0.085(7) 0.054(5) 0.083(6) -0.006(5) 0.023(5) 0.003(4)
C016 0.072(6) 0.063(5) 0.086(6) 0.018(5) 0.014(5) 0.011(4)
C017 0.107(7) 0.069(6) 0.138(10) -0.006(7) 0.056(9) -0.003(5)
C018 0.089(7) 0.057(6) 0.083(7) 0.018(5) -0.010(6) -0.012(6)
C019 0.139(9) 0.062(6) 0.120(8) -0.008(6) 0.044(8) 0.004(7)
C020 0.087(5) 0.059(5) 0.102(7) 0.003(6) 0.036(6) -0.010(4)
C021 0.083(7) 0.066(6) 0.088(6) 0.005(5) 0.004(5) 0.013(5)
C022 0.094(8) 0.069(6) 0.108(8) -0.003(6) -0.036(7) 0.002(6)
C023 0.098(8) 0.050(6) 0.105(8) -0.010(5) 0.036(7) -0.005(5)
C024 0.147(9) 0.051(5) 0.173(11) 0.008(7) 0.101(10) 0.002(6)
C025 0.145(10) 0.052(6) 0.149(11) -0.020(6) 0.068(9) -0.021(6)
C026 0.193(15) 0.067(7) 0.232(18) 0.060(9) 0.140(14) 0.058(8)
C027 0.171(14) 0.072(8) 0.252(18) 0.064(9) 0.136(15) 0.044(8)
C028 0.130(10) 0.067(7) 0.143(10) -0.008(6) 0.049(8) -0.015(6)
C029 0.138(10) 0.059(6) 0.154(11) -0.027(7) 0.073(9) -0.020(7)

loop_
_atom_type_symbol
_atom_type_description
_atom_type_scat_dispersion_real
_atom_type_scat_dispersion_imag
_atom_type_scat_source
C C 0.0033 0.0016 'International Tables Vol C Tables 4.2.6.8 and 6.1.1.4'
H H 0.0000 0.0000 'International Tables Vol C Tables 4.2.6.8 and 6.1.1.4'
N N 0.0061 0.0033 'International Tables Vol C Tables 4.2.6.8 and 6.1.1.4'
O O 0.0106 0.0060 'International Tables Vol C Tables 4.2.6.8 and 6.1.1.4'
Zr Zr -2.9673 0.5597 'International Tables Vol C Tables 4.2.6.8 and 6.1.1.4'

loop_
_geom_angle_atom_site_label_1
_geom_angle_atom_site_label_2
_geom_angle_atom_site_label_3
_geom_angle
_geom_angle_site_symmetry_1
_geom_angle_site_symmetry_3
O005 Zr01 O005 86.3(4) . 2_575
O005 Zr01 O008 71.1(2) . .
O005 Zr01 O008 82.3(3) 2_575 .
O005 Zr01 O008 82.3(3) . 2_575
O005 Zr01 O008 71.1(2) 2_575 2_575
O008 Zr01 O008 143.4(4) . 2_575
O005 Zr01 O003 148.9(2) . 2_575
O005 Zr01 O003 104.9(3) 2_575 2_575
O008 Zr01 O003 138.4(2) . 2_575
O008 Zr01 O003 74.4(3) 2_575 2_575
O005 Zr01 O003 104.9(3) . .
O005 Zr01 O003 148.9(2) 2_575 .
O008 Zr01 O003 74.4(3) . .
O008 Zr01 O003 138.4(2) 2_575 .
O003 Zr01 O003 80.6(5) 2_575 .
O005 Zr01 O002 141.2(2) . 2_575
O005 Zr01 O002 75.9(2) 2_575 2_575
O008 Zr01 O002 72.6(2) . 2_575
O008 Zr01 O002 122.0(2) 2_575 2_575
O003 Zr01 O002 69.8(2) 2_575 2_575
O003 Zr01 O002 77.6(2) . 2_575
O005 Zr01 O002 75.9(2) . .
O005 Zr01 O002 141.2(2) 2_575 .
O008 Zr01 O002 122.0(2) . .
O008 Zr01 O002 72.6(2) 2_575 .
O003 Zr01 O002 77.6(2) 2_575 .
O003 Zr01 O002 69.8(2) . .
O002 Zr01 O002 137.0(3) 2_575 .
C03 O002 Zr01 120.8(5) . .
C023 O003 Zr01 122.1(6) . .
C018 O005 Zr01 122.6(6) . .
C020 N02 C017 106.7(8) . .
C020 N02 C016 126.4(7) . .
C017 N02 C016 126.9(8) . .
C022 O008 Zr01 120.7(6) . .
C020 N03 C019 108.2(9) . .
N014 C01 N01 108.0(8) . .
C024 N01 C01 106.8(8) . .
C024 N01 C021 127.2(7) . .
C01 N01 C021 126.0(8) . .
C01 N014 C028 112.8(9) . .
O004 C03 O002 125.2(7) . .
O004 C03 C023 120.3(9) . .
O002 C03 C023 114.5(8) . .
C026 C016 C025 118.6(9) . .
C026 C016 N02 122.1(8) . .
C025 C016 N02 119.2(8) . .
C019 C017 N02 108.8(9) . .
O005 C018 O009 127.0(10) . .
O005 C018 C022 112.9(9) . .
O009 C018 C022 120.1(10) . .
C017 C019 N03 106.7(10) . .
N03 C020 N02 109.6(8) . .
C029 C021 C027 118.1(10) . .
C029 C021 N01 120.6(9) . .
C027 C021 N01 121.2(9) . .
O012 C022 O008 126.2(10) . .
O012 C022 C018 123.7(10) . .
O008 C022 C018 110.1(9) . .
O006 C023 O003 125.8(9) . .
O006 C023 C03 121.6(9) . .
O003 C023 C03 112.5(9) . .
N01 C024 C028 108.7(9) . .
C016 C025 C029 119.6(9) . .
C016 C026 C027 120.8(10) . .
C021 C027 C026 121.4(10) . .
N014 C028 C024 103.6(10) . .
C021 C029 C025 121.2(9) . .

loop_
_geom_bond_atom_site_label_1
_geom_bond_atom_site_label_2
_geom_bond_distance
_geom_bond_site_symmetry_2
Zr01 O005 2.158(6) .
Zr01 O005 2.158(6) 2_575
Zr01 O008 2.172(6) .
Zr01 O008 2.172(6) 2_575
Zr01 O003 2.196(6) 2_575
Zr01 O003 2.196(6) .
Zr01 O002 2.231(6) 2_575
Zr01 O002 2.231(6) .
O002 C03 1.256(10) .
O003 C023 1.281(11) .
O004 C03 1.249(10) .
O005 C018 1.237(11) .
O006 C023 1.199(12) .
N02 C020 1.318(11) .
N02 C017 1.374(12) .
N02 C016 1.444(11) .
O008 C022 1.289(12) .
O009 C018 1.240(12) .
N03 C020 1.303(12) .
N03 C019 1.379(12) .
C01 N014 1.278(12) .
C01 N01 1.357(11) .
O012 C022 1.206(13) .
N01 C024 1.340(12) .
N01 C021 1.423(12) .
N014 C028 1.337(12) .
C03 C023 1.521(13) .
C016 C026 1.316(14) .
C016 C025 1.354(13) .
C017 C019 1.303(15) .
C018 C022 1.570(16) .
C021 C029 1.327(14) .
C021 C027 1.327(14) .
C024 C028 1.388(15) .
C025 C029 1.383(15) .
C026 C027 1.373(16) .

loop_
_geom_torsion_atom_site_label_1
_geom_torsion_atom_site_label_2
_geom_torsion_atom_site_label_3
_geom_torsion_atom_site_label_4
_geom_torsion
_geom_torsion_site_symmetry_1
O005 Zr01 O002 C03 -113.6(7) .
O005 Zr01 O002 C03 -178.8(6) 2_575
O008 Zr01 O002 C03 -57.1(7) .
O008 Zr01 O002 C03 160.1(7) 2_575
O003 Zr01 O002 C03 82.8(7) 2_575
O003 Zr01 O002 C03 -1.6(7) .
O002 Zr01 O002 C03 41.6(6) 2_575
O005 Zr01 O003 C023 72.9(9) .
O005 Zr01 O003 C023 -179.0(7) 2_575
O008 Zr01 O003 C023 137.9(9) .
O008 Zr01 O003 C023 -22.3(11) 2_575
O003 Zr01 O003 C023 -75.7(9) 2_575
O002 Zr01 O003 C023 -147.0(9) 2_575
O002 Zr01 O003 C023 4.4(8) .
O005 Zr01 O005 C018 -84.2(7) 2_575
O008 Zr01 O005 C018 -1.0(7) .
O008 Zr01 O005 C018 -155.6(7) 2_575
O003 Zr01 O005 C018 162.8(7) 2_575
O003 Zr01 O005 C018 66.3(8) .
O002 Zr01 O005 C018 -22.3(9) 2_575
O002 Zr01 O005 C018 130.5(8) .
O005 Zr01 O008 C022 11.8(8) .
O005 Zr01 O008 C022 100.5(8) 2_575
O008 Zr01 O008 C022 57.4(8) 2_575
O003 Zr01 O008 C022 -155.7(8) 2_575
O003 Zr01 O008 C022 -100.4(8) .
O002 Zr01 O008 C022 178.0(9) 2_575
O002 Zr01 O008 C022 -47.0(9) .
N014 C01 N01 C024 -2.9(13) .
N014 C01 N01 C021 179.5(9) .
N01 C01 N014 C028 1.5(13) .
Zr01 O002 C03 O004 -179.0(8) .
Zr01 O002 C03 C023 -0.8(11) .
C020 N02 C016 C026 169.9(14) .
C017 N02 C016 C026 -12.7(17) .
C020 N02 C016 C025 -8.7(15) .
C017 N02 C016 C025 168.7(12) .
C020 N02 C017 C019 -1.2(14) .
C016 N02 C017 C019 -179.0(10) .
Zr01 O005 C018 O009 174.6(8) .
Zr01 O005 C018 C022 -7.3(11) .
N02 C017 C019 N03 2.5(15) .
C020 N03 C019 C017 -3.0(15) .
C019 N03 C020 N02 2.2(14) .
C017 N02 C020 N03 -0.7(13) .
C016 N02 C020 N03 177.1(8) .
C024 N01 C021 C029 176.9(13) .
C01 N01 C021 C029 -6.0(18) .
C024 N01 C021 C027 -2(2) .
C01 N01 C021 C027 175.5(15) .
Zr01 O008 C022 O012 159.3(11) .
Zr01 O008 C022 C018 -18.1(12) .
O005 C018 C022 O012 -161.4(12) .
O009 C018 C022 O012 16.9(18) .
O005 C018 C022 O008 16.0(13) .
O009 C018 C022 O008 -165.7(9) .
Zr01 O003 C023 O006 176.1(10) .
Zr01 O003 C023 C03 -6.1(13) .
O004 C03 C023 O006 0.5(17) .
O002 C03 C023 O006 -177.8(11) .
O004 C03 C023 O003 -177.4(10) .
O002 C03 C023 O003 4.3(13) .
C01 N01 C024 C028 3.2(15) .
C021 N01 C024 C028 -179.2(11) .
C026 C016 C025 C029 4(2) .
N02 C016 C025 C029 -177.8(11) .
C025 C016 C026 C027 0(2) .
N02 C016 C026 C027 -179.1(14) .
C029 C021 C027 C026 5(3) .
N01 C021 C027 C026 -176.8(15) .
C016 C026 C027 C021 -4(3) .
C01 N014 C028 C024 0.5(15) .
N01 C024 C028 N014 -2.3(16) .
C027 C021 C029 C025 -1(2) .
N01 C021 C029 C025 179.9(11) .
C016 C025 C029 C021 -3(2) .
